data_7715782
loop_
_publ_author_name
'Kobayashi, Kana'
'Suzuki, Michiyuki'
'Sato, Tetsu'
'Horii, Yoji'
'Yoshida, Takefumi'
'Breedlove, Brian K.'
'Yamashita, Masahiro'
'Katoh, Keiichi'

_publ_section_title
;
 Spin dynamics phenomena of a cerium(III) double-decker complex induced by
 intramolecular electron transfer.
;
_journal_issue 28
_journal_name_full 'Dalton transactions (Cambridge, England : 2003)'
_journal_page_first 11664
_journal_page_last 11677
_journal_paper_doi 10.1039/d4dt00436a
_journal_volume 53
_journal_year 2024
_chemical_formula_sum 'C128 H160 Ce N16 O16'
_chemical_formula_weight 2318.83
_space_group_crystal_system monoclinic
_space_group_IT_number 15
_space_group_name_Hall '-C 2yc'
_space_group_name_H-M_alt 'C 1 2/c 1'
_symmetry_cell_setting monoclinic
_symmetry_space_group_name_H-M 'C 1 2/c 1'
_atom_sites_solution_hydrogens geom
_audit_creation_method SHELXL-2018/3
_audit_update_record
;
2024-04-02 deposited with the CCDC.	2024-04-17 downloaded from the CCDC.
;
_cell_angle_alpha 90
_cell_angle_beta 114.724(2)
_cell_angle_gamma 90
_cell_formula_units_Z 4
_cell_length_a 46.5377(8)
_cell_length_b 19.7134(4)
_cell_length_c 14.1518(2)
_cell_measurement_reflns_used 65032
_cell_measurement_temperature 153
_cell_measurement_theta_max 31.9180
_cell_measurement_theta_min 1.9130
_cell_volume 11793.0(4)
_computing_cell_refinement 'CrysAlisPro 1.171.42.49 (Rigaku OD, 2022)'
_computing_data_collection 'CrysAlisPro 1.171.42.49 (Rigaku OD, 2022)'
_computing_data_reduction 'CrysAlisPro 1.171.42.49 (Rigaku OD, 2022)'
_computing_molecular_graphics 'Yadokari-XG 2009 (Wakita Nemoto et al., 2009)'
_computing_publication_material 'Yadokari-XG 2009 (Wakita,Nemoto et al., 2009)'
_computing_structure_refinement 'SHELXL-2018/3 (Sheldrick, 2018)'
_computing_structure_solution 'SHELXT-2018/3 (Sheldrick, 2018)'
_diffrn_ambient_temperature 153(2)
_diffrn_measured_fraction_theta_full 1.000
_diffrn_measured_fraction_theta_max 1.000
_diffrn_measurement_device_type 'dtrek-CrysAlisPro-abstract goniometer imported rigaku-d*trek images'
_diffrn_measurement_method '\w scans'
_diffrn_radiation_monochromator graphite
_diffrn_radiation_type MoK\a
_diffrn_radiation_wavelength 0.71073
_diffrn_reflns_av_R_equivalents 0.0477
_diffrn_reflns_av_unetI/netI 0.0342
_diffrn_reflns_Laue_measured_fraction_full 1.000
_diffrn_reflns_Laue_measured_fraction_max 1.000
_diffrn_reflns_limit_h_max 60
_diffrn_reflns_limit_h_min -59
_diffrn_reflns_limit_k_max 25
_diffrn_reflns_limit_k_min -25
_diffrn_reflns_limit_l_max 18
_diffrn_reflns_limit_l_min -18
_diffrn_reflns_number 64681
_diffrn_reflns_point_group_measured_fraction_full 1.000
_diffrn_reflns_point_group_measured_fraction_max 1.000
_diffrn_reflns_theta_full 25.242
_diffrn_reflns_theta_max 27.500
_diffrn_reflns_theta_min 1.776
_diffrn_source 'fine-focus sealed X-ray tube'
_exptl_absorpt_coefficient_mu 0.458
_exptl_absorpt_correction_T_max 1.00000
_exptl_absorpt_correction_T_min 0.88719
_exptl_absorpt_correction_type multi-scan
_exptl_absorpt_process_details
;
CrysAlisPro 1.171.42.49 (Rigaku Oxford Diffraction, 2022)
Empirical absorption correction using spherical harmonics,
implemented in SCALE3 ABSPACK scaling algorithm.
;
_exptl_crystal_colour black
_exptl_crystal_density_diffrn 1.306
_exptl_crystal_description prism
_exptl_crystal_F_000 4904
_exptl_crystal_size_max 0.15
_exptl_crystal_size_mid 0.10
_exptl_crystal_size_min 0.05
_refine_diff_density_max 0.996
_refine_diff_density_min -1.451
_refine_diff_density_rms 0.065
_refine_ls_extinction_method none
_refine_ls_goodness_of_fit_ref 1.100
_refine_ls_matrix_type full
_refine_ls_number_parameters 786
_refine_ls_number_reflns 13554
_refine_ls_number_restraints 3
_refine_ls_restrained_S_all 1.100
_refine_ls_R_factor_all 0.0557
_refine_ls_R_factor_gt 0.0445
_refine_ls_shift/su_max 0.001
_refine_ls_shift/su_mean 0.000
_refine_ls_structure_factor_coef Fsqd
_refine_ls_weighting_details 'w=1/[\s^2^(Fo^2^)+(0.0375P)^2^+20.2283P] where P=(Fo^2^+2Fc^2^)/3'
_refine_ls_weighting_scheme calc
_refine_ls_wR_factor_gt 0.0973
_refine_ls_wR_factor_ref 0.1019
_reflns_Friedel_coverage 0.000
_reflns_number_gt 11693
_reflns_number_total 13554
_reflns_threshold_expression 'I > 2\s(I)'
_cod_data_source_file d4dt00436a2.cif
_cod_data_source_block CeobPc2
_cod_depositor_comments 'Adding full bibliography for 7715782--7715783.cif.'
_cod_original_sg_symbol_H-M 'C 2/c'
_cod_database_code 7715782
_shelx_shelxl_version_number 2018/3
_shelx_space_group_comment
;
The symmetry employed for this shelxl refinement is uniquely defined
by the following loop, which should always be used as a source of
symmetry information in preference to the above space-group names.
They are only intended as comments.
;

loop_
_space_group_symop_operation_xyz
'x, y, z'
'-x, y, -z+1/2'
'x+1/2, y+1/2, z'
'-x+1/2, y+1/2, -z+1/2'
'-x, -y, -z'
'x, -y, z-1/2'
'-x+1/2, -y+1/2, -z'
'x+1/2, -y+1/2, z-1/2'

loop_
_atom_site_label
_atom_site_type_symbol
_atom_site_fract_x
_atom_site_fract_y
_atom_site_fract_z
_atom_site_U_iso_or_equiv
_atom_site_adp_type
_atom_site_occupancy
_atom_site_site_symmetry_order
_atom_site_calc_flag
_atom_site_refinement_flags_posn
_atom_site_refinement_flags_adp
_atom_site_refinement_flags_occupancy
_atom_site_disorder_assembly
_atom_site_disorder_group
Ce1 Ce 0.500000 0.26211(2) 0.750000 0.02769(6) Uani 1 2 d S T P . .
N1 N 0.48201(4) 0.17534(11) 0.61496(14) 0.0315(5) Uani 1 1 d . . . . .
C1 C 0.45014(5) 0.16997(14) 0.54948(17) 0.0327(6) Uani 1 1 d . . . . .
C2 C 0.44192(5) 0.09971(14) 0.52560(17) 0.0336(6) Uani 1 1 d . . . . .
C3 C 0.46956(5) 0.06130(14) 0.57158(17) 0.0329(6) Uani 1 1 d . . . . .
C4 C 0.49472(5) 0.11074(14) 0.62669(17) 0.0310(5) Uani 1 1 d . . . . .
N2 N 0.54387(4) 0.21010(12) 0.72647(14) 0.0306(4) Uani 1 1 d . . . . .
C5 C 0.54773(5) 0.14072(14) 0.72327(17) 0.0307(5) Uani 1 1 d . . . . .
C6 C 0.58144(5) 0.12391(14) 0.77503(17) 0.0315(5) Uani 1 1 d . . . . .
C7 C 0.59717(5) 0.18547(14) 0.80575(17) 0.0310(5) Uani 1 1 d . . . . .
C8 C 0.57376(5) 0.23897(14) 0.77262(17) 0.0311(5) Uani 1 1 d . . . . .
N3 N 0.52777(4) 0.34888(11) 0.69844(14) 0.0298(4) Uani 1 1 d . . . . .
C9 C 0.56034(5) 0.35440(14) 0.74834(17) 0.0302(5) Uani 1 1 d . . . . .
C10 C 0.56947(5) 0.42459(14) 0.75542(17) 0.0317(5) Uani 1 1 d . . . . .
C11 C 0.54196(5) 0.46266(14) 0.70455(17) 0.0316(5) Uani 1 1 d . . . . .
C12 C 0.51618(5) 0.41333(14) 0.66711(17) 0.0304(5) Uani 1 1 d . . . . .
N4 N 0.46593(4) 0.31423(11) 0.58523(14) 0.0305(5) Uani 1 1 d . . . . .
C13 C 0.46312(5) 0.38320(15) 0.57028(17) 0.0326(6) Uani 1 1 d . . . . .
C14 C 0.43012(5) 0.40033(14) 0.50181(17) 0.0334(6) Uani 1 1 d . . . . .
C15 C 0.41415(5) 0.33869(15) 0.47552(17) 0.0357(6) Uani 1 1 d . . . . .
C16 C 0.43673(5) 0.28537(15) 0.52513(17) 0.0327(6) Uani 1 1 d . . . . .
N5 N 0.52511(4) 0.09412(11) 0.67890(14) 0.0310(5) Uani 1 1 d . . . . .
N6 N 0.58124(4) 0.30413(11) 0.78414(14) 0.0311(5) Uani 1 1 d . . . . .
N7 N 0.48585(4) 0.43014(12) 0.60842(14) 0.0324(5) Uani 1 1 d . . . . .
N8 N 0.42932(4) 0.21997(12) 0.51054(14) 0.0332(5) Uani 1 1 d . . . . .
C17 C 0.41233(5) 0.06869(15) 0.47024(17) 0.0356(6) Uani 1 1 d . . . . .
H17 H 0.393607 0.095009 0.438714 0.043 Uiso 1 1 calc R U . . .
C18 C 0.41139(5) -0.00065(15) 0.46324(18) 0.0355(6) Uani 1 1 d . . . . .
C19 C 0.43982(6) -0.04033(15) 0.50780(18) 0.0364(6) Uani 1 1 d . . . . .
C20 C 0.46904(6) -0.00875(15) 0.56179(18) 0.0359(6) Uani 1 1 d . . . . .
H20 H 0.488005 -0.034502 0.590968 0.043 Uiso 1 1 calc R U . . .
C21 C 0.59772(5) 0.06265(14) 0.79781(18) 0.0332(5) Uani 1 1 d . . . . .
H21 H 0.586954 0.020687 0.775556 0.040 Uiso 1 1 calc R U . . .
C22 C 0.63036(5) 0.06513(14) 0.85441(18) 0.0329(5) Uani 1 1 d . . . . .
C23 C 0.64628(5) 0.12828(14) 0.88749(18) 0.0343(6) Uani 1 1 d . . . . .
C24 C 0.63009(5) 0.18860(14) 0.86265(18) 0.0334(5) Uani 1 1 d . . . . .
H24 H 0.640763 0.230802 0.883188 0.040 Uiso 1 1 calc R U . . .
C25 C 0.59929(5) 0.45535(14) 0.80512(17) 0.0327(6) Uani 1 1 d . . . . .
H25 H 0.617901 0.428962 0.838689 0.039 Uiso 1 1 calc R U . . .
C26 C 0.60059(5) 0.52468(15) 0.80351(18) 0.0341(6) Uani 1 1 d . . . . .
C27 C 0.57247(5) 0.56428(14) 0.75157(18) 0.0337(6) Uani 1 1 d . . . . .
C28 C 0.54309(5) 0.53316(14) 0.70106(18) 0.0340(6) Uani 1 1 d . . . . .
H28 H 0.524457 0.559142 0.665439 0.041 Uiso 1 1 calc R U . . .
C29 C 0.41453(5) 0.46181(15) 0.46735(18) 0.0352(6) Uani 1 1 d . . . . .
H29 H 0.425592 0.503735 0.484714 0.042 Uiso 1 1 calc R U . . .
C30 C 0.38208(6) 0.45937(15) 0.40640(19) 0.0386(6) Uani 1 1 d . . . . .
C31 C 0.36584(6) 0.39606(16) 0.3806(2) 0.0439(7) Uani 1 1 d . . . . .
C32 C 0.38148(6) 0.33604(16) 0.4135(2) 0.0410(6) Uani 1 1 d . . . . .
H32 H 0.370622 0.293932 0.395028 0.049 Uiso 1 1 calc R U . . .
O1 O 0.38452(4) -0.03858(10) 0.41688(14) 0.0415(4) Uani 1 1 d . . . . .
C33 C 0.35497(6) -0.00286(15) 0.3752(2) 0.0408(6) Uani 1 1 d . . . . .
H33 H 0.354906 0.031489 0.324066 0.049 Uiso 1 1 calc R U . . .
H33A H 0.351593 0.020568 0.431596 0.049 Uiso 1 1 calc R U . . .
C34 C 0.32913(6) -0.05448(16) 0.3231(2) 0.0467(7) Uani 1 1 d . . . . .
H34 H 0.329030 -0.087341 0.375838 0.056 Uiso 1 1 calc R U . . .
H34A H 0.333793 -0.079824 0.270720 0.056 Uiso 1 1 calc R U . . .
C35 C 0.29651(7) -0.0223(2) 0.2700(3) 0.0732(12) Uani 1 1 d . . . . .
H35 H 0.281798 -0.054160 0.218225 0.088 Uiso 0.56(3) 1 calc R U P A 1
H35A H 0.297789 0.019493 0.233206 0.088 Uiso 0.56(3) 1 calc R U P A 1
H35B H 0.295625 -0.000172 0.206055 0.088 Uiso 0.44(3) 1 calc R U P A 2
H35C H 0.281063 -0.060045 0.247121 0.088 Uiso 0.44(3) 1 calc R U P A 2
C36 C 0.2832(2) -0.0037(8) 0.3596(11) 0.062(3) Uani 0.56(3) 1 d . . P A 1
H36 H 0.262150 0.017041 0.325819 0.093 Uiso 0.56(3) 1 calc R U P A 1
H36A H 0.281768 -0.045316 0.395332 0.093 Uiso 0.56(3) 1 calc R U P A 1
H36B H 0.297716 0.028138 0.410273 0.093 Uiso 0.56(3) 1 calc R U P A 1
C37 C 0.2860(3) 0.0210(13) 0.315(2) 0.085(7) Uani 0.44(3) 1 d . . P A 2
H37 H 0.264656 0.035157 0.267744 0.127 Uiso 0.44(3) 1 calc R U P A 2
H37A H 0.285320 0.000206 0.377452 0.127 Uiso 0.44(3) 1 calc R U P A 2
H37B H 0.300002 0.060571 0.336050 0.127 Uiso 0.44(3) 1 calc R U P A 2
O2 O 0.43474(4) -0.10784(10) 0.49344(14) 0.0416(4) Uani 1 1 d . . . . .
C38 C 0.46095(5) -0.15326(14) 0.53574(19) 0.0369(6) Uani 1 1 d . . . . .
H38 H 0.472313 -0.146881 0.611888 0.044 Uiso 1 1 calc R U . . .
H38A H 0.475933 -0.145290 0.503723 0.044 Uiso 1 1 calc R U . . .
C39 C 0.44723(6) -0.22398(14) 0.51101(19) 0.0387(6) Uani 1 1 d . . . . .
H39 H 0.435301 -0.228163 0.434679 0.046 Uiso 1 1 calc R U . . .
H39A H 0.432003 -0.230011 0.542563 0.046 Uiso 1 1 calc R U . . .
C40 C 0.47152(6) -0.28068(15) 0.5490(2) 0.0421(6) Uani 1 1 d . . . . .
H40 H 0.484326 -0.275251 0.624654 0.050 Uiso 1 1 calc R U . . .
H40A H 0.485941 -0.276739 0.513967 0.050 Uiso 1 1 calc R U . . .
C41 C 0.45664(7) -0.35098(16) 0.5284(2) 0.0474(7) Uani 1 1 d . . . . .
H41 H 0.442582 -0.355535 0.563755 0.071 Uiso 1 1 calc R U . . .
H41A H 0.473328 -0.385406 0.554839 0.071 Uiso 1 1 calc R U . . .
H41B H 0.444446 -0.357267 0.453399 0.071 Uiso 1 1 calc R U . . .
O3 O 0.64977(4) 0.00990(9) 0.88359(14) 0.0379(4) Uani 1 1 d . . . . .
C42 C 0.63526(6) -0.05545(14) 0.8583(2) 0.0399(6) Uani 1 1 d . . . . .
H42 H 0.620857 -0.057612 0.783390 0.048 Uiso 1 1 calc R U . . .
H42A H 0.622803 -0.064380 0.899046 0.048 Uiso 1 1 calc R U . . .
C43 C 0.66122(7) -0.10737(16) 0.8840(3) 0.0538(8) Uani 1 1 d . . . . .
H43 H 0.677836 -0.089669 0.864120 0.065 Uiso 0.45(2) 1 calc R U P B 1
H43A H 0.670950 -0.115963 0.959830 0.065 Uiso 0.45(2) 1 calc R U P B 1
H43B H 0.677161 -0.100365 0.956185 0.065 Uiso 0.55(2) 1 calc R U P B 2
H43C H 0.671846 -0.101431 0.836779 0.065 Uiso 0.55(2) 1 calc R U P B 2
C44 C 0.6483(3) -0.1723(7) 0.8272(10) 0.056(3) Uani 0.45(2) 1 d . . P B 1
H44 H 0.633604 -0.192720 0.853328 0.067 Uiso 0.45(2) 1 calc R U P B 1
H44A H 0.636276 -0.162683 0.752149 0.067 Uiso 0.45(2) 1 calc R U P B 1
C45 C 0.6740(3) -0.2214(6) 0.8411(12) 0.074(4) Uani 0.45(2) 1 d . . P B 1
H45 H 0.664862 -0.263232 0.803150 0.111 Uiso 0.45(2) 1 calc R U P B 1
H45A H 0.688432 -0.201591 0.814162 0.111 Uiso 0.45(2) 1 calc R U P B 1
H45B H 0.685762 -0.231604 0.915259 0.111 Uiso 0.45(2) 1 calc R U P B 1
C46 C 0.6475(3) -0.1818(6) 0.8722(16) 0.079(4) Uani 0.55(2) 1 d . . P B 2
H46 H 0.635123 -0.185359 0.914438 0.095 Uiso 0.55(2) 1 calc R U P B 2
H46A H 0.632643 -0.188844 0.798621 0.095 Uiso 0.55(2) 1 calc R U P B 2
C47 C 0.6709(3) -0.2370(6) 0.9032(18) 0.126(6) Uani 0.55(2) 1 d . . P B 2
H47 H 0.660024 -0.280769 0.892975 0.189 Uiso 0.55(2) 1 calc R U P B 2
H47A H 0.682934 -0.235289 0.860523 0.189 Uiso 0.55(2) 1 calc R U P B 2
H47B H 0.685421 -0.231793 0.976678 0.189 Uiso 0.55(2) 1 calc R U P B 2
O4 O 0.67846(4) 0.12291(10) 0.94565(15) 0.0415(4) Uani 1 1 d . . . . .
C48 C 0.69517(6) 0.18540(16) 0.9799(3) 0.0544(8) Uani 1 1 d . . . . .
H48 H 0.685783 0.212041 1.019233 0.065 Uiso 1 1 calc R U . . .
H48A H 0.693746 0.212556 0.919244 0.065 Uiso 1 1 calc R U . . .
C49 C 0.72966(6) 0.16920(16) 1.0493(3) 0.0582(9) Uani 1 1 d . . . . .
H49 H 0.740980 0.212158 1.077860 0.070 Uiso 1 1 calc R U . . .
H49A H 0.730524 0.141304 1.108580 0.070 Uiso 1 1 calc R U . . .
C50 C 0.74662(7) 0.13224(19) 0.9950(3) 0.0645(10) Uani 1 1 d . . . . .
H50 H 0.744064 0.157530 0.931551 0.077 Uiso 1 1 calc R U . . .
H50A H 0.737017 0.086830 0.973464 0.077 Uiso 1 1 calc R U . . .
C51 C 0.78191(7) 0.1243(2) 1.0654(4) 0.0908(15) Uani 1 1 d . . . . .
H51 H 0.791331 0.169092 1.088590 0.136 Uiso 1 1 calc R U . . .
H51A H 0.792441 0.101998 1.026541 0.136 Uiso 1 1 calc R U . . .
H51B H 0.784533 0.096629 1.126000 0.136 Uiso 1 1 calc R U . . .
O5 O 0.62728(4) 0.56318(10) 0.85023(14) 0.0404(4) Uani 1 1 d . . . . .
C52 C 0.65678(5) 0.52853(15) 0.9023(2) 0.0420(6) Uani 1 1 d . . . . .
H52 H 0.661500 0.500594 0.852430 0.050 Uiso 1 1 calc R U . . .
H52A H 0.656043 0.498512 0.957363 0.050 Uiso 1 1 calc R U . . .
C53 C 0.68163(6) 0.58271(16) 0.9492(2) 0.0473(7) Uani 1 1 d . . . . .
H53 H 0.675979 0.610681 0.997047 0.057 Uiso 1 1 calc R U . . .
H53A H 0.681427 0.612694 0.892829 0.057 Uiso 1 1 calc R U . . .
C54 C 0.71482(7) 0.55544(19) 1.0084(3) 0.0797(13) Uani 1 1 d . . . . .
H54 H 0.721278 0.530243 0.959883 0.096 Uiso 1 1 calc R U . . .
H54A H 0.714979 0.523328 1.062373 0.096 Uiso 1 1 calc R U . . .
C55 C 0.73859(8) 0.6123(2) 1.0599(4) 0.113(2) Uani 1 1 d . . . . .
H55 H 0.736553 0.647185 1.008204 0.169 Uiso 1 1 calc R U . . .
H55A H 0.760098 0.593718 1.088490 0.169 Uiso 1 1 calc R U . . .
H55B H 0.734370 0.632384 1.116198 0.169 Uiso 1 1 calc R U . . .
O6 O 0.57803(4) 0.63215(10) 0.75818(14) 0.0412(4) Uani 1 1 d . . . . .
C56 C 0.55214(5) 0.67804(14) 0.71085(19) 0.0357(6) Uani 1 1 d . . . . .
H56 H 0.536408 0.671743 0.740284 0.043 Uiso 1 1 calc R U . . .
H56A H 0.541585 0.670341 0.634810 0.043 Uiso 1 1 calc R U . . .
C57 C 0.56606(6) 0.74843(13) 0.73400(19) 0.0364(6) Uani 1 1 d . . . . .
H57 H 0.580676 0.754206 0.700046 0.044 Uiso 1 1 calc R U . . .
H57A H 0.578654 0.752734 0.809993 0.044 Uiso 1 1 calc R U . . .
C58 C 0.54164(6) 0.80535(14) 0.69795(19) 0.0377(6) Uani 1 1 d . . . . .
H58 H 0.530180 0.803590 0.621228 0.045 Uiso 1 1 calc R U . . .
H58A H 0.526030 0.797906 0.727593 0.045 Uiso 1 1 calc R U . . .
C59 C 0.55627(7) 0.87548(15) 0.7298(2) 0.0467(7) Uani 1 1 d . . . . .
H59 H 0.568393 0.877026 0.805478 0.070 Uiso 1 1 calc R U . . .
H59A H 0.539469 0.909696 0.708664 0.070 Uiso 1 1 calc R U . . .
H59B H 0.570373 0.884820 0.695795 0.070 Uiso 1 1 calc R U . . .
O7 O 0.36305(4) 0.51458(10) 0.36669(15) 0.0441(5) Uani 1 1 d . . . . .
C60 C 0.37699(6) 0.58039(15) 0.3962(2) 0.0420(6) Uani 1 1 d . . . . .
H60 H 0.395534 0.584888 0.379416 0.050 Uiso 1 1 calc R U . . .
H60A H 0.384115 0.587254 0.471952 0.050 Uiso 1 1 calc R U . . .
C61 C 0.35218(6) 0.63220(16) 0.3365(2) 0.0491(7) Uani 1 1 d . . . . .
H61 H 0.333328 0.625195 0.350939 0.059 Uiso 1 1 calc R U . . .
H61A H 0.345694 0.625263 0.261075 0.059 Uiso 1 1 calc R U . . .
C62 C 0.36383(10) 0.7045(2) 0.3647(4) 0.0813(12) Uani 1 1 d . . . . .
H62 H 0.385995 0.705344 0.372584 0.098 Uiso 0.448(8) 1 calc R U P C 1
H62A H 0.351461 0.732826 0.303266 0.098 Uiso 0.448(8) 1 calc R U P C 1
H62B H 0.375088 0.707060 0.441379 0.098 Uiso 0.552(8) 1 calc R U P C 2
H62C H 0.379642 0.713306 0.336288 0.098 Uiso 0.552(8) 1 calc R U P C 2
C63 C 0.36345(15) 0.7382(4) 0.4518(5) 0.050(2) Uani 0.448(8) 1 d . . P C 1
H63 H 0.371946 0.784074 0.455741 0.076 Uiso 0.448(8) 1 calc R U P C 1
H63A H 0.341664 0.740773 0.445208 0.076 Uiso 0.448(8) 1 calc R U P C 1
H63B H 0.376479 0.713068 0.515089 0.076 Uiso 0.448(8) 1 calc R U P C 1
C64 C 0.34270(19) 0.7550(3) 0.3334(7) 0.082(3) Uani 0.552(8) 1 d . . P C 2
H64 H 0.353590 0.798411 0.357062 0.123 Uiso 0.552(8) 1 calc R U P C 2
H64A H 0.331796 0.754893 0.257266 0.123 Uiso 0.552(8) 1 calc R U P C 2
H64B H 0.327220 0.748616 0.362885 0.123 Uiso 0.552(8) 1 calc R U P C 2
O8 O 0.33383(4) 0.39928(13) 0.32092(19) 0.0692(7) Uani 1 1 d . . . . .
C65 C 0.31541(9) 0.3431(3) 0.3148(4) 0.0522(15) Uani 0.636(6) 1 d . . P D 1
H65 H 0.319701 0.327449 0.385906 0.063 Uiso 0.636(6) 1 calc R U P D 1
H65A H 0.321204 0.305985 0.278933 0.063 Uiso 0.636(6) 1 calc R U P D 1
C66 C 0.28018(10) 0.3587(4) 0.2560(6) 0.0640(19) Uani 0.636(6) 1 d . . P D 1
H66 H 0.276482 0.384989 0.192340 0.077 Uiso 0.636(6) 1 calc R U P D 1
H66A H 0.272915 0.386345 0.300295 0.077 Uiso 0.636(6) 1 calc R U P D 1
C67 C 0.26087(19) 0.2894(4) 0.2256(7) 0.088(2) Uani 0.636(6) 1 d . . P D 1
H67 H 0.267420 0.263448 0.178089 0.105 Uiso 0.636(6) 1 calc R U P D 1
H67A H 0.266068 0.261961 0.289239 0.105 Uiso 0.636(6) 1 calc R U P D 1
C68 C 0.2294(2) 0.2997(5) 0.1792(8) 0.103(3) Uani 0.636(6) 1 d . . P D 1
H68 H 0.218465 0.255909 0.161934 0.154 Uiso 0.636(6) 1 calc R U P D 1
H68A H 0.222704 0.324655 0.226559 0.154 Uiso 0.636(6) 1 calc R U P D 1
H68B H 0.224056 0.326142 0.115426 0.154 Uiso 0.636(6) 1 calc R U P D 1
C69 C 0.3149(2) 0.4121(5) 0.3495(7) 0.052(2) Uiso 0.364(6) 1 d D . P D 2
H69 H 0.316354 0.461237 0.365570 0.062 Uiso 0.364(6) 1 calc R U P D 2
H69A H 0.320052 0.387557 0.415682 0.062 Uiso 0.364(6) 1 calc R U P D 2
C70 C 0.2812(2) 0.3965(6) 0.2784(8) 0.059(3) Uiso 0.364(6) 1 d D . P D 2
H70 H 0.267133 0.416277 0.307672 0.071 Uiso 0.364(6) 1 calc R U P D 2
H70A H 0.276045 0.418105 0.210043 0.071 Uiso 0.364(6) 1 calc R U P D 2
C71 C 0.2753(4) 0.3235(8) 0.2636(14) 0.093(5) Uiso 0.364(6) 1 d D . P D 2
H71 H 0.276473 0.303544 0.329323 0.111 Uiso 0.364(6) 1 calc R U P D 2
H71A H 0.292166 0.302505 0.248116 0.111 Uiso 0.364(6) 1 calc R U P D 2
C72 C 0.2441(8) 0.307(2) 0.179(3) 0.30(3) Uiso 0.364(6) 1 d D . P D 2
H72 H 0.241595 0.257207 0.172658 0.448 Uiso 0.364(6) 1 calc R U P D 2
H72A H 0.227213 0.326229 0.194080 0.448 Uiso 0.364(6) 1 calc R U P D 2
H72B H 0.242919 0.325190 0.112802 0.448 Uiso 0.364(6) 1 calc R U P D 2

loop_
_atom_site_aniso_label
_atom_site_aniso_U_11
_atom_site_aniso_U_22
_atom_site_aniso_U_33
_atom_site_aniso_U_23
_atom_site_aniso_U_13
_atom_site_aniso_U_12
Ce1 0.01099(8) 0.05467(13) 0.01584(8) 0.000 0.00407(6) 0.000
N1 0.0157(9) 0.0589(14) 0.0188(9) -0.0027(9) 0.0061(7) -0.0055(9)
C1 0.0165(10) 0.0631(18) 0.0161(10) 0.0000(10) 0.0043(8) -0.0053(10)
C2 0.0206(11) 0.0602(17) 0.0192(10) -0.0030(10) 0.0075(9) -0.0078(11)
C3 0.0185(11) 0.0601(18) 0.0202(11) -0.0021(10) 0.0083(9) -0.0052(10)
C4 0.0196(11) 0.0549(16) 0.0200(10) -0.0033(10) 0.0096(9) -0.0044(10)
N2 0.0139(8) 0.0570(13) 0.0205(9) -0.0034(9) 0.0067(7) -0.0027(8)
C5 0.0176(10) 0.0567(17) 0.0189(10) -0.0048(10) 0.0087(9) -0.0025(10)
C6 0.0181(11) 0.0559(16) 0.0211(11) -0.0045(10) 0.0089(9) -0.0030(10)
C7 0.0177(10) 0.0519(15) 0.0229(11) -0.0026(10) 0.0080(9) -0.0019(10)
C8 0.0157(10) 0.0575(15) 0.0200(10) -0.0020(10) 0.0072(8) -0.0009(11)
N3 0.0136(8) 0.0521(13) 0.0214(9) -0.0007(9) 0.0050(7) -0.0023(8)
C9 0.0167(10) 0.0545(16) 0.0191(10) -0.0015(10) 0.0073(9) -0.0043(10)
C10 0.0172(10) 0.0580(17) 0.0198(10) -0.0005(10) 0.0078(9) -0.0017(10)
C11 0.0181(11) 0.0561(17) 0.0198(10) 0.0012(10) 0.0072(9) -0.0019(10)
C12 0.0169(10) 0.0542(16) 0.0212(11) -0.0004(10) 0.0091(9) -0.0016(10)
N4 0.0142(9) 0.0566(14) 0.0169(9) 0.0015(8) 0.0026(7) -0.0038(8)
C13 0.0167(11) 0.0634(18) 0.0169(10) 0.0009(10) 0.0061(9) -0.0030(10)
C14 0.0164(10) 0.0643(18) 0.0174(10) 0.0025(10) 0.0051(9) -0.0007(11)
C15 0.0180(11) 0.0654(18) 0.0199(11) 0.0030(11) 0.0042(9) -0.0030(11)
C16 0.0167(10) 0.0627(17) 0.0165(10) 0.0011(10) 0.0049(8) -0.0032(10)
N5 0.0165(9) 0.0558(14) 0.0209(9) -0.0049(9) 0.0080(7) -0.0042(9)
N6 0.0152(9) 0.0536(14) 0.0230(9) -0.0021(9) 0.0066(7) -0.0010(9)
N7 0.0163(9) 0.0586(14) 0.0209(9) 0.0023(9) 0.0064(7) -0.0010(9)
N8 0.0177(9) 0.0588(15) 0.0192(9) 0.0012(9) 0.0039(7) -0.0052(9)
C17 0.0178(11) 0.0646(19) 0.0207(11) 0.0002(11) 0.0044(9) -0.0055(11)
C18 0.0212(11) 0.0608(18) 0.0225(11) -0.0028(11) 0.0074(9) -0.0112(11)
C19 0.0248(12) 0.0599(18) 0.0233(11) -0.0025(11) 0.0090(10) -0.0064(11)
C20 0.0202(11) 0.0596(18) 0.0254(12) -0.0021(11) 0.0072(9) -0.0039(11)
C21 0.0204(11) 0.0520(16) 0.0276(12) -0.0079(11) 0.0103(9) -0.0059(10)
C22 0.0215(11) 0.0505(16) 0.0266(11) -0.0029(10) 0.0100(9) -0.0016(10)
C23 0.0147(10) 0.0554(17) 0.0283(12) -0.0031(11) 0.0045(9) -0.0027(10)
C24 0.0170(11) 0.0497(15) 0.0294(12) -0.0015(11) 0.0057(9) -0.0022(10)
C25 0.0165(10) 0.0572(17) 0.0227(11) 0.0031(10) 0.0065(9) -0.0016(10)
C26 0.0170(11) 0.0604(18) 0.0233(11) 0.0036(11) 0.0069(9) -0.0068(10)
C27 0.0229(11) 0.0518(16) 0.0264(12) 0.0061(11) 0.0103(9) -0.0020(11)
C28 0.0171(11) 0.0587(17) 0.0249(11) 0.0049(11) 0.0074(9) -0.0006(10)
C29 0.0196(11) 0.0595(18) 0.0242(11) -0.0004(11) 0.0069(9) -0.0038(11)
C30 0.0192(11) 0.0645(19) 0.0277(12) 0.0023(12) 0.0055(10) 0.0008(11)
C31 0.0176(11) 0.066(2) 0.0363(14) 0.0029(13) 0.0001(10) -0.0046(12)
C32 0.0194(12) 0.0605(18) 0.0326(13) 0.0029(12) 0.0005(10) -0.0051(11)
O1 0.0203(8) 0.0611(13) 0.0373(10) -0.0062(9) 0.0063(7) -0.0103(8)
C33 0.0201(12) 0.0613(18) 0.0333(13) 0.0021(12) 0.0035(10) -0.0081(11)
C34 0.0258(13) 0.066(2) 0.0434(15) -0.0078(14) 0.0092(12) -0.0140(13)
C35 0.0273(16) 0.080(3) 0.079(3) 0.014(2) -0.0103(16) -0.0150(16)
C36 0.025(3) 0.069(6) 0.075(7) -0.022(4) 0.005(3) -0.002(3)
C37 0.032(5) 0.087(11) 0.111(14) -0.027(11) 0.005(6) 0.012(6)
O2 0.0243(9) 0.0556(12) 0.0390(10) -0.0027(9) 0.0074(8) -0.0061(8)
C38 0.0218(11) 0.0618(18) 0.0262(12) -0.0023(11) 0.0092(10) -0.0045(11)
C39 0.0269(12) 0.0641(19) 0.0254(12) -0.0054(11) 0.0113(10) -0.0082(12)
C40 0.0292(13) 0.0597(19) 0.0358(14) -0.0103(12) 0.0122(11) -0.0078(12)
C41 0.0367(15) 0.0595(19) 0.0403(15) -0.0100(13) 0.0106(12) -0.0072(13)
O3 0.0201(8) 0.0473(11) 0.0405(10) -0.0052(8) 0.0070(7) -0.0014(7)
C42 0.0261(12) 0.0512(17) 0.0400(14) -0.0109(12) 0.0113(11) -0.0059(11)
C43 0.0331(15) 0.0526(19) 0.065(2) -0.0170(15) 0.0106(14) -0.0011(13)
C44 0.043(5) 0.058(6) 0.051(6) 0.003(5) 0.004(4) -0.006(4)
C45 0.078(7) 0.052(6) 0.076(8) -0.013(5) 0.016(5) 0.007(4)
C46 0.076(6) 0.047(5) 0.104(11) -0.017(6) 0.027(7) -0.004(4)
C47 0.157(11) 0.060(6) 0.163(15) -0.002(8) 0.070(11) 0.030(6)
O4 0.0155(8) 0.0483(11) 0.0472(11) -0.0008(9) -0.0002(7) -0.0028(7)
C48 0.0215(13) 0.0522(18) 0.068(2) -0.0041(15) -0.0027(13) -0.0047(12)
C49 0.0241(14) 0.0494(18) 0.071(2) -0.0030(16) -0.0097(14) -0.0066(12)
C50 0.0267(15) 0.064(2) 0.085(3) 0.0059(18) 0.0056(16) -0.0022(14)
C51 0.0250(16) 0.075(3) 0.144(4) 0.003(3) 0.007(2) -0.0022(16)
O5 0.0166(8) 0.0559(12) 0.0410(10) 0.0079(9) 0.0045(7) -0.0056(8)
C52 0.0175(11) 0.0596(18) 0.0393(14) 0.0101(13) 0.0024(10) -0.0039(11)
C53 0.0218(12) 0.0576(18) 0.0495(16) 0.0117(14) 0.0020(11) -0.0076(12)
C54 0.0232(15) 0.071(2) 0.107(3) 0.020(2) -0.0098(17) -0.0107(15)
C55 0.0300(18) 0.089(3) 0.153(5) 0.020(3) -0.027(2) -0.0191(19)
O6 0.0193(8) 0.0565(12) 0.0411(10) 0.0087(9) 0.0060(7) -0.0028(8)
C56 0.0208(11) 0.0571(17) 0.0278(12) 0.0028(11) 0.0086(10) -0.0025(11)
C57 0.0256(12) 0.0575(19) 0.0252(11) -0.0017(11) 0.0097(9) -0.0063(11)
C58 0.0246(12) 0.0577(18) 0.0302(12) -0.0029(12) 0.0110(10) -0.0058(11)
C59 0.0365(15) 0.0597(19) 0.0432(15) -0.0062(14) 0.0161(13) -0.0095(13)
O7 0.0187(8) 0.0595(13) 0.0423(10) -0.0010(9) 0.0010(7) -0.0002(8)
C60 0.0219(12) 0.0667(19) 0.0333(13) -0.0088(13) 0.0076(10) -0.0046(12)
C61 0.0309(14) 0.0587(19) 0.0580(18) -0.0123(15) 0.0187(13) -0.0006(13)
C62 0.063(2) 0.077(3) 0.118(4) -0.033(3) 0.052(2) -0.018(2)
C63 0.033(3) 0.064(5) 0.054(4) -0.009(3) 0.018(3) -0.005(3)
C64 0.085(5) 0.045(4) 0.113(7) 0.018(4) 0.039(5) 0.023(4)
O8 0.0163(9) 0.0850(17) 0.0766(16) 0.0254(13) -0.0098(10) -0.0070(10)
C65 0.020(2) 0.071(4) 0.052(3) 0.001(2) 0.0019(19) -0.004(2)
C66 0.015(2) 0.068(5) 0.104(5) 0.021(4) 0.020(2) 0.006(2)
C67 0.062(4) 0.091(5) 0.085(5) 0.006(4) 0.006(4) -0.010(4)
C68 0.084(6) 0.080(5) 0.131(8) -0.030(5) 0.030(5) 0.000(4)

loop_
_atom_type_symbol
_atom_type_description
_atom_type_scat_dispersion_real
_atom_type_scat_dispersion_imag
_atom_type_scat_source
C C 0.0033 0.0016 'International Tables Vol C Tables 4.2.6.8 and 6.1.1.4'
H H 0.0000 0.0000 'International Tables Vol C Tables 4.2.6.8 and 6.1.1.4'
N N 0.0061 0.0033 'International Tables Vol C Tables 4.2.6.8 and 6.1.1.4'
O O 0.0106 0.0060 'International Tables Vol C Tables 4.2.6.8 and 6.1.1.4'
Ce Ce -0.2486 2.6331 'International Tables Vol C Tables 4.2.6.8 and 6.1.1.4'

loop_
_geom_angle_atom_site_label_1
_geom_angle_atom_site_label_2
_geom_angle_atom_site_label_3
_geom_angle
_geom_angle_site_symmetry_1
_geom_angle_site_symmetry_3
_geom_angle_publ_flag
N2 Ce1 N2 130.06(10) 2_656 . ?
N2 Ce1 N4 93.52(6) 2_656 . ?
N2 Ce1 N4 107.18(6) . . ?
N2 Ce1 N4 107.17(6) 2_656 2_656 ?
N2 Ce1 N4 93.52(6) . 2_656 ?
N4 Ce1 N4 130.02(10) . 2_656 ?
N2 Ce1 N3 70.93(7) 2_656 2_656 ?
N2 Ce1 N3 156.99(7) . 2_656 ?
N4 Ce1 N3 77.02(6) . 2_656 ?
N4 Ce1 N3 68.31(6) 2_656 2_656 ?
N2 Ce1 N3 156.99(7) 2_656 . ?
N2 Ce1 N3 70.93(7) . . ?
N4 Ce1 N3 68.31(6) . . ?
N4 Ce1 N3 77.02(7) 2_656 . ?
N3 Ce1 N3 90.62(10) 2_656 . ?
N2 Ce1 N1 68.22(6) 2_656 2_656 ?
N2 Ce1 N1 77.20(6) . 2_656 ?
N4 Ce1 N1 157.02(7) . 2_656 ?
N4 Ce1 N1 70.87(7) 2_656 2_656 ?
N3 Ce1 N1 108.04(6) 2_656 2_656 ?
N3 Ce1 N1 132.64(6) . 2_656 ?
N2 Ce1 N1 77.20(6) 2_656 . ?
N2 Ce1 N1 68.22(6) . . ?
N4 Ce1 N1 70.87(7) . . ?
N4 Ce1 N1 157.02(7) 2_656 . ?
N3 Ce1 N1 132.64(6) 2_656 . ?
N3 Ce1 N1 108.04(6) . . ?
N1 Ce1 N1 90.85(10) 2_656 . ?
C4 N1 C1 107.1(2) . . ?
C4 N1 Ce1 124.20(14) . . ?
C1 N1 Ce1 119.90(16) . . ?
N8 C1 N1 127.7(2) . . ?
N8 C1 C2 122.7(2) . . ?
N1 C1 C2 109.6(2) . . ?
C3 C2 C17 121.3(3) . . ?
C3 C2 C1 108.1(2) . . ?
C17 C2 C1 130.6(2) . . ?
C20 C3 C2 121.3(2) . . ?
C20 C3 C4 133.6(2) . . ?
C2 C3 C4 105.2(2) . . ?
N5 C4 N1 126.4(2) . . ?
N5 C4 C3 123.7(2) . . ?
N1 C4 C3 109.9(2) . . ?
C5 N2 C8 107.63(19) . . ?
C5 N2 Ce1 123.39(14) . . ?
C8 N2 Ce1 119.79(16) . . ?
N5 C5 N2 127.3(2) . . ?
N5 C5 C6 123.2(2) . . ?
N2 C5 C6 109.5(2) . . ?
C7 C6 C21 121.4(2) . . ?
C7 C6 C5 105.8(2) . . ?
C21 C6 C5 132.7(2) . . ?
C6 C7 C24 121.6(2) . . ?
C6 C7 C8 108.0(2) . . ?
C24 C7 C8 130.4(2) . . ?
N6 C8 N2 128.1(2) . . ?
N6 C8 C7 123.0(2) . . ?
N2 C8 C7 108.9(2) . . ?
C12 N3 C9 106.8(2) . . ?
C12 N3 Ce1 123.99(14) . . ?
C9 N3 Ce1 120.56(15) . . ?
N6 C9 N3 127.3(2) . . ?
N6 C9 C10 122.8(2) . . ?
N3 C9 C10 109.9(2) . . ?
C11 C10 C25 121.8(2) . . ?
C11 C10 C9 107.5(2) . . ?
C25 C10 C9 130.7(2) . . ?
C28 C11 C10 121.0(2) . . ?
C28 C11 C12 133.6(2) . . ?
C10 C11 C12 105.4(2) . . ?
N7 C12 N3 126.4(2) . . ?
N7 C12 C11 123.4(2) . . ?
N3 C12 C11 110.20(19) . . ?
C13 N4 C16 107.8(2) . . ?
C13 N4 Ce1 123.20(14) . . ?
C16 N4 Ce1 119.53(16) . . ?
N7 C13 N4 127.9(2) . . ?
N7 C13 C14 122.6(2) . . ?
N4 C13 C14 109.5(2) . . ?
C15 C14 C29 121.7(2) . . ?
C15 C14 C13 105.6(2) . . ?
C29 C14 C13 132.7(2) . . ?
C14 C15 C32 121.2(3) . . ?
C14 C15 C16 107.9(2) . . ?
C32 C15 C16 130.9(3) . . ?
N8 C16 N4 128.1(2) . . ?
N8 C16 C15 122.8(2) . . ?
N4 C16 C15 109.0(2) . . ?
C4 N5 C5 122.3(2) . . ?
C8 N6 C9 124.3(2) . . ?
C13 N7 C12 121.8(2) . . ?
C16 N8 C1 123.9(2) . . ?
C18 C17 C2 117.9(2) . . ?
O1 C18 C17 125.2(2) . . ?
O1 C18 C19 113.7(2) . . ?
C17 C18 C19 121.1(2) . . ?
O2 C19 C20 126.2(2) . . ?
O2 C19 C18 113.5(2) . . ?
C20 C19 C18 120.3(3) . . ?
C3 C20 C19 118.1(2) . . ?
C6 C21 C22 117.5(2) . . ?
O3 C22 C21 124.9(2) . . ?
O3 C22 C23 114.3(2) . . ?
C21 C22 C23 120.9(2) . . ?
C24 C23 O4 124.2(2) . . ?
C24 C23 C22 121.3(2) . . ?
O4 C23 C22 114.5(2) . . ?
C23 C24 C7 117.4(2) . . ?
C26 C25 C10 117.7(2) . . ?
O5 C26 C25 125.7(2) . . ?
O5 C26 C27 113.3(2) . . ?
C25 C26 C27 121.0(2) . . ?
O6 C27 C28 125.9(2) . . ?
O6 C27 C26 113.2(2) . . ?
C28 C27 C26 120.9(2) . . ?
C11 C28 C27 117.7(2) . . ?
C14 C29 C30 117.3(3) . . ?
O7 C30 C29 125.2(3) . . ?
O7 C30 C31 114.1(2) . . ?
C29 C30 C31 120.7(3) . . ?
C32 C31 O8 122.5(3) . . ?
C32 C31 C30 121.5(2) . . ?
O8 C31 C30 116.1(3) . . ?
C31 C32 C15 117.7(3) . . ?
C18 O1 C33 117.2(2) . . ?
O1 C33 C34 107.5(2) . . ?
C33 C34 C35 112.7(3) . . ?
C37 C35 C34 122.7(8) . . ?
C34 C35 C36 109.2(5) . . ?
C19 O2 C38 119.29(19) . . ?
O2 C38 C39 106.08(19) . . ?
C38 C39 C40 114.6(2) . . ?
C39 C40 C41 113.0(2) . . ?
C22 O3 C42 117.42(18) . . ?
O3 C42 C43 107.8(2) . . ?
C44 C43 C42 110.5(5) . . ?
C42 C43 C46 110.9(5) . . ?
C45 C44 C43 111.4(9) . . ?
C47 C46 C43 116.0(10) . . ?
C23 O4 C48 115.9(2) . . ?
O4 C48 C49 108.3(2) . . ?
C50 C49 C48 114.2(3) . . ?
C49 C50 C51 111.6(3) . . ?
C26 O5 C52 117.8(2) . . ?
O5 C52 C53 106.4(2) . . ?
C52 C53 C54 114.1(3) . . ?
C53 C54 C55 111.8(3) . . ?
C27 O6 C56 119.48(19) . . ?
O6 C56 C57 106.22(19) . . ?
C56 C57 C58 114.3(2) . . ?
C59 C58 C57 113.0(2) . . ?
C30 O7 C60 117.68(19) . . ?
O7 C60 C61 107.6(2) . . ?
C60 C61 C62 112.5(3) . . ?
C64 C62 C61 118.6(5) . . ?
C63 C62 C61 122.6(5) . . ?
C69 O8 C31 126.3(5) . . ?
C31 O8 C65 119.2(3) . . ?
O8 C65 C66 111.7(5) . . ?
C65 C66 C67 109.3(6) . . ?
C68 C67 C66 112.2(7) . . ?
O8 C69 C70 117.5(8) . . ?
C71 C70 C69 112.3(12) . . ?
C70 C71 C72 113(2) . . ?

loop_
_geom_bond_atom_site_label_1
_geom_bond_atom_site_label_2
_geom_bond_distance
_geom_bond_site_symmetry_2
_geom_bond_publ_flag
Ce1 N2 2.4288(19) 2_656 ?
Ce1 N2 2.4290(19) . ?
Ce1 N4 2.4320(18) . ?
Ce1 N4 2.4320(19) 2_656 ?
Ce1 N3 2.432(2) 2_656 ?
Ce1 N3 2.432(2) . ?
Ce1 N1 2.437(2) 2_656 ?
Ce1 N1 2.437(2) . ?
N1 C4 1.385(3) . ?
N1 C1 1.386(3) . ?
C1 N8 1.329(3) . ?
C1 C2 1.439(4) . ?
C2 C3 1.397(3) . ?
C2 C17 1.408(3) . ?
C3 C20 1.387(4) . ?
C3 C4 1.471(3) . ?
C4 N5 1.334(3) . ?
N2 C5 1.383(3) . ?
N2 C8 1.387(3) . ?
C5 N5 1.339(3) . ?
C5 C6 1.465(3) . ?
C6 C7 1.390(4) . ?
C6 C21 1.390(4) . ?
C7 C24 1.403(3) . ?
C7 C8 1.447(3) . ?
C8 N6 1.323(3) . ?
N3 C12 1.379(3) . ?
N3 C9 1.383(3) . ?
C9 N6 1.331(3) . ?
C9 C10 1.439(4) . ?
C10 C11 1.396(3) . ?
C10 C25 1.404(3) . ?
C11 C28 1.393(4) . ?
C11 C12 1.461(3) . ?
C12 N7 1.346(3) . ?
N4 C13 1.374(3) . ?
N4 C16 1.388(3) . ?
C13 N7 1.337(3) . ?
C13 C14 1.472(3) . ?
C14 C15 1.391(4) . ?
C14 C29 1.392(4) . ?
C15 C32 1.403(3) . ?
C15 C16 1.444(4) . ?
C16 N8 1.328(4) . ?
C17 C18 1.370(4) . ?
C18 O1 1.366(3) . ?
C18 C19 1.436(4) . ?
C19 O2 1.352(3) . ?
C19 C20 1.397(3) . ?
C21 C22 1.391(3) . ?
C22 O3 1.364(3) . ?
C22 C23 1.424(4) . ?
C23 C24 1.372(4) . ?
C23 O4 1.379(3) . ?
C25 C26 1.369(4) . ?
C26 O5 1.367(3) . ?
C26 C27 1.434(3) . ?
C27 O6 1.358(3) . ?
C27 C28 1.393(3) . ?
C29 C30 1.392(3) . ?
C30 O7 1.367(3) . ?
C30 C31 1.425(4) . ?
C31 C32 1.365(4) . ?
C31 O8 1.373(3) . ?
O1 C33 1.434(3) . ?
C33 C34 1.511(4) . ?
C34 C35 1.522(4) . ?
C35 C37 1.283(16) . ?
C35 C36 1.670(15) . ?
O2 C38 1.427(3) . ?
C38 C39 1.512(4) . ?
C39 C40 1.519(4) . ?
C40 C41 1.522(4) . ?
O3 C42 1.429(3) . ?
C42 C43 1.507(4) . ?
C43 C44 1.497(14) . ?
C43 C46 1.581(13) . ?
C44 C45 1.485(17) . ?
C46 C47 1.472(16) . ?
O4 C48 1.429(3) . ?
C48 C49 1.524(4) . ?
C49 C50 1.500(5) . ?
C50 C51 1.531(4) . ?
O5 C52 1.431(3) . ?
C52 C53 1.509(4) . ?
C53 C54 1.515(4) . ?
C54 C55 1.529(5) . ?
O6 C56 1.430(3) . ?
C56 C57 1.508(4) . ?
C57 C58 1.525(4) . ?
C58 C59 1.524(4) . ?
O7 C60 1.433(3) . ?
C60 C61 1.508(4) . ?
C61 C62 1.517(5) . ?
C62 C64 1.338(7) . ?
C62 C63 1.407(8) . ?
O8 C69 1.143(9) . ?
O8 C65 1.381(5) . ?
C65 C66 1.528(6) . ?
C66 C67 1.592(10) . ?
C67 C68 1.347(14) . ?
C69 C70 1.497(12) . ?
C70 C71 1.464(14) . ?
C71 C72 1.485(19) . ?

loop_
_geom_torsion_atom_site_label_1
_geom_torsion_atom_site_label_2
_geom_torsion_atom_site_label_3
_geom_torsion_atom_site_label_4
_geom_torsion
_geom_torsion_site_symmetry_1
_geom_torsion_site_symmetry_2
_geom_torsion_site_symmetry_3
_geom_torsion_site_symmetry_4
_geom_torsion_publ_flag
C4 N1 C1 N8 -174.3(2) . . . . ?
Ce1 N1 C1 N8 37.0(3) . . . . ?
C4 N1 C1 C2 4.5(2) . . . . ?
Ce1 N1 C1 C2 -144.26(15) . . . . ?
N8 C1 C2 C3 175.0(2) . . . . ?
N1 C1 C2 C3 -3.8(3) . . . . ?
N8 C1 C2 C17 -7.1(4) . . . . ?
N1 C1 C2 C17 174.0(2) . . . . ?
C17 C2 C3 C20 2.0(3) . . . . ?
C1 C2 C3 C20 -180.0(2) . . . . ?
C17 C2 C3 C4 -176.6(2) . . . . ?
C1 C2 C3 C4 1.5(2) . . . . ?
C1 N1 C4 N5 176.0(2) . . . . ?
Ce1 N1 C4 N5 -36.9(3) . . . . ?
C1 N1 C4 C3 -3.6(2) . . . . ?
Ce1 N1 C4 C3 143.53(15) . . . . ?
C20 C3 C4 N5 3.4(4) . . . . ?
C2 C3 C4 N5 -178.3(2) . . . . ?
C20 C3 C4 N1 -177.0(2) . . . . ?
C2 C3 C4 N1 1.2(2) . . . . ?
C8 N2 C5 N5 -175.2(2) . . . . ?
Ce1 N2 C5 N5 38.3(3) . . . . ?
C8 N2 C5 C6 3.5(2) . . . . ?
Ce1 N2 C5 C6 -143.03(15) . . . . ?
N5 C5 C6 C7 177.0(2) . . . . ?
N2 C5 C6 C7 -1.7(2) . . . . ?
N5 C5 C6 C21 -5.2(4) . . . . ?
N2 C5 C6 C21 176.1(2) . . . . ?
C21 C6 C7 C24 -1.1(3) . . . . ?
C5 C6 C7 C24 177.0(2) . . . . ?
C21 C6 C7 C8 -178.8(2) . . . . ?
C5 C6 C7 C8 -0.7(2) . . . . ?
C5 N2 C8 N6 174.3(2) . . . . ?
Ce1 N2 C8 N6 -37.8(3) . . . . ?
C5 N2 C8 C7 -3.8(2) . . . . ?
Ce1 N2 C8 C7 144.07(15) . . . . ?
C6 C7 C8 N6 -175.5(2) . . . . ?
C24 C7 C8 N6 7.2(4) . . . . ?
C6 C7 C8 N2 2.8(2) . . . . ?
C24 C7 C8 N2 -174.5(2) . . . . ?
C12 N3 C9 N6 -174.5(2) . . . . ?
Ce1 N3 C9 N6 36.5(3) . . . . ?
C12 N3 C9 C10 4.2(2) . . . . ?
Ce1 N3 C9 C10 -144.73(15) . . . . ?
N6 C9 C10 C11 176.1(2) . . . . ?
N3 C9 C10 C11 -2.7(2) . . . . ?
N6 C9 C10 C25 -6.2(4) . . . . ?
N3 C9 C10 C25 175.0(2) . . . . ?
C25 C10 C11 C28 0.1(3) . . . . ?
C9 C10 C11 C28 178.0(2) . . . . ?
C25 C10 C11 C12 -177.8(2) . . . . ?
C9 C10 C11 C12 0.1(2) . . . . ?
C9 N3 C12 N7 174.3(2) . . . . ?
Ce1 N3 C12 N7 -38.1(3) . . . . ?
C9 N3 C12 C11 -4.2(2) . . . . ?
Ce1 N3 C12 C11 143.43(15) . . . . ?
C28 C11 C12 N7 6.5(4) . . . . ?
C10 C11 C12 N7 -176.0(2) . . . . ?
C28 C11 C12 N3 -175.0(2) . . . . ?
C10 C11 C12 N3 2.5(2) . . . . ?
C16 N4 C13 N7 -175.9(2) . . . . ?
Ce1 N4 C13 N7 38.1(3) . . . . ?
C16 N4 C13 C14 3.3(2) . . . . ?
Ce1 N4 C13 C14 -142.71(15) . . . . ?
N7 C13 C14 C15 177.7(2) . . . . ?
N4 C13 C14 C15 -1.6(2) . . . . ?
N7 C13 C14 C29 -4.7(4) . . . . ?
N4 C13 C14 C29 176.1(2) . . . . ?
C29 C14 C15 C32 -0.5(4) . . . . ?
C13 C14 C15 C32 177.5(2) . . . . ?
C29 C14 C15 C16 -178.7(2) . . . . ?
C13 C14 C15 C16 -0.8(2) . . . . ?
C13 N4 C16 N8 174.9(2) . . . . ?
Ce1 N4 C16 N8 -37.6(3) . . . . ?
C13 N4 C16 C15 -3.8(2) . . . . ?
Ce1 N4 C16 C15 143.72(16) . . . . ?
C14 C15 C16 N8 -176.0(2) . . . . ?
C32 C15 C16 N8 6.0(4) . . . . ?
C14 C15 C16 N4 2.8(3) . . . . ?
C32 C15 C16 N4 -175.2(2) . . . . ?
N1 C4 N5 C5 -3.4(3) . . . . ?
C3 C4 N5 C5 176.1(2) . . . . ?
N2 C5 N5 C4 2.6(3) . . . . ?
C6 C5 N5 C4 -175.9(2) . . . . ?
N2 C8 N6 C9 -2.5(4) . . . . ?
C7 C8 N6 C9 175.4(2) . . . . ?
N3 C9 N6 C8 3.4(4) . . . . ?
C10 C9 N6 C8 -175.3(2) . . . . ?
N4 C13 N7 C12 2.2(4) . . . . ?
C14 C13 N7 C12 -177.0(2) . . . . ?
N3 C12 N7 C13 -2.3(3) . . . . ?
C11 C12 N7 C13 175.9(2) . . . . ?
N4 C16 N8 C1 -3.4(4) . . . . ?
C15 C16 N8 C1 175.1(2) . . . . ?
N1 C1 N8 C16 3.8(4) . . . . ?
C2 C1 N8 C16 -174.9(2) . . . . ?
C3 C2 C17 C18 0.4(3) . . . . ?
C1 C2 C17 C18 -177.2(2) . . . . ?
C2 C17 C18 O1 176.7(2) . . . . ?
C2 C17 C18 C19 -2.2(3) . . . . ?
O1 C18 C19 O2 1.4(3) . . . . ?
C17 C18 C19 O2 -179.6(2) . . . . ?
O1 C18 C19 C20 -177.2(2) . . . . ?
C17 C18 C19 C20 1.7(4) . . . . ?
C2 C3 C20 C19 -2.4(3) . . . . ?
C4 C3 C20 C19 175.6(2) . . . . ?
O2 C19 C20 C3 -177.9(2) . . . . ?
C18 C19 C20 C3 0.6(3) . . . . ?
C7 C6 C21 C22 1.2(3) . . . . ?
C5 C6 C21 C22 -176.3(2) . . . . ?
C6 C21 C22 O3 179.7(2) . . . . ?
C6 C21 C22 C23 0.1(3) . . . . ?
O3 C22 C23 C24 178.8(2) . . . . ?
C21 C22 C23 C24 -1.5(4) . . . . ?
O3 C22 C23 O4 -1.6(3) . . . . ?
C21 C22 C23 O4 178.0(2) . . . . ?
O4 C23 C24 C7 -177.9(2) . . . . ?
C22 C23 C24 C7 1.6(4) . . . . ?
C6 C7 C24 C23 -0.3(3) . . . . ?
C8 C7 C24 C23 176.7(2) . . . . ?
C11 C10 C25 C26 0.9(3) . . . . ?
C9 C10 C25 C26 -176.5(2) . . . . ?
C10 C25 C26 O5 177.9(2) . . . . ?
C10 C25 C26 C27 -0.8(3) . . . . ?
O5 C26 C27 O6 0.7(3) . . . . ?
C25 C26 C27 O6 179.6(2) . . . . ?
O5 C26 C27 C28 -179.1(2) . . . . ?
C25 C26 C27 C28 -0.2(4) . . . . ?
C10 C11 C28 C27 -1.1(3) . . . . ?
C12 C11 C28 C27 176.1(2) . . . . ?
O6 C27 C28 C11 -178.6(2) . . . . ?
C26 C27 C28 C11 1.2(3) . . . . ?
C15 C14 C29 C30 0.9(3) . . . . ?
C13 C14 C29 C30 -176.4(2) . . . . ?
C14 C29 C30 O7 179.5(2) . . . . ?
C14 C29 C30 C31 -0.3(4) . . . . ?
O7 C30 C31 C32 179.5(2) . . . . ?
C29 C30 C31 C32 -0.7(4) . . . . ?
O7 C30 C31 O8 -0.4(4) . . . . ?
C29 C30 C31 O8 179.4(2) . . . . ?
O8 C31 C32 C15 -179.0(3) . . . . ?
C30 C31 C32 C15 1.2(4) . . . . ?
C14 C15 C32 C31 -0.6(4) . . . . ?
C16 C15 C32 C31 177.2(3) . . . . ?
C17 C18 O1 C33 -2.0(3) . . . . ?
C19 C18 O1 C33 176.9(2) . . . . ?
C18 O1 C33 C34 176.8(2) . . . . ?
O1 C33 C34 C35 -176.8(3) . . . . ?
C33 C34 C35 C37 -49(2) . . . . ?
C33 C34 C35 C36 -78.6(6) . . . . ?
C20 C19 O2 C38 -0.2(4) . . . . ?
C18 C19 O2 C38 -178.7(2) . . . . ?
C19 O2 C38 C39 177.2(2) . . . . ?
O2 C38 C39 C40 179.5(2) . . . . ?
C38 C39 C40 C41 176.5(2) . . . . ?
C21 C22 O3 C42 -3.1(3) . . . . ?
C23 C22 O3 C42 176.5(2) . . . . ?
C22 O3 C42 C43 172.0(2) . . . . ?
O3 C42 C43 C44 -160.4(7) . . . . ?
O3 C42 C43 C46 172.5(8) . . . . ?
C42 C43 C44 C45 173.1(7) . . . . ?
C42 C43 C46 C47 -175.4(9) . . . . ?
C24 C23 O4 C48 -0.6(4) . . . . ?
C22 C23 O4 C48 179.9(2) . . . . ?
C23 O4 C48 C49 175.7(3) . . . . ?
O4 C48 C49 C50 63.0(4) . . . . ?
C48 C49 C50 C51 173.9(3) . . . . ?
C25 C26 O5 C52 2.5(3) . . . . ?
C27 C26 O5 C52 -178.6(2) . . . . ?
C26 O5 C52 C53 -178.1(2) . . . . ?
O5 C52 C53 C54 179.9(3) . . . . ?
C52 C53 C54 C55 -176.3(4) . . . . ?
C28 C27 O6 C56 0.4(4) . . . . ?
C26 C27 O6 C56 -179.4(2) . . . . ?
C27 O6 C56 C57 178.9(2) . . . . ?
O6 C56 C57 C58 -174.83(19) . . . . ?
C56 C57 C58 C59 175.6(2) . . . . ?
C29 C30 O7 C60 -5.0(4) . . . . ?
C31 C30 O7 C60 174.8(2) . . . . ?
C30 O7 C60 C61 175.7(2) . . . . ?
O7 C60 C61 C62 177.7(3) . . . . ?
C60 C61 C62 C64 -167.1(5) . . . . ?
C60 C61 C62 C63 -83.3(5) . . . . ?
C32 C31 O8 C69 101.4(7) . . . . ?
C30 C31 O8 C69 -78.8(7) . . . . ?
C32 C31 O8 C65 16.4(5) . . . . ?
C30 C31 O8 C65 -163.7(3) . . . . ?
C31 O8 C65 C66 173.2(4) . . . . ?
O8 C65 C66 C67 165.3(5) . . . . ?
C65 C66 C67 C68 176.1(7) . . . . ?
C31 O8 C69 C70 -165.4(7) . . . . ?
O8 C69 C70 C71 67.3(13) . . . . ?
C69 C70 C71 C72 -169(2) . . . . ?
